data_4316104
loop_
_publ_author_name
'Rie Shibata'
'Hidetake Seino'
'Shunpei Fujii'
'Yasushi Mizobe'

_publ_section_title
;
 Core Conversion Reactions of the Cubane-Type Metal-Sulfido Clusters:
 Shape Shift, Contraction, and Expansion of the MM'Re2S4 Cubanes (M = Ir,
 Rh, Ru; M' = Pt, Pd)
;
_journal_name_full 'Inorganic Chemistry'
_journal_page_first 6889
_journal_page_last 6896
_journal_paper_doi 10.1021/ic100339f
_journal_volume 49
_journal_year 2010
_chemical_formula_moiety 'C66 H89 Ir O P2 Pt Re2 S8 Si4 '
_chemical_formula_sum 'C66 H89 Ir O P2 Pt Re2 S8 Si4'
_chemical_formula_weight 2088.92
_space_group_IT_number 15
_symmetry_cell_setting monoclinic
_symmetry_Int_Tables_number 15
_symmetry_space_group_name_Hall '-C 2yc'
_symmetry_space_group_name_H-M 'C 1 2/c 1'
_audit_creation_date 2010-05-27
_audit_creation_method 'by CrystalStructure 3.8'
_cell_angle_alpha 90.0000(4)
_cell_angle_beta 114.3360(5)
_cell_angle_gamma 90.0000(4)
_cell_formula_units_Z 8
_cell_length_a 31.430(4)
_cell_length_b 18.4077(18)
_cell_length_c 30.172(4)
_cell_measurement_reflns_used 19821
_cell_measurement_temperature 293.1
_cell_measurement_theta_max 27.9
_cell_measurement_theta_min 3.0
_cell_volume 15905(3)
_computing_cell_refinement CrystalClear
_computing_data_collection CrystalClear
_computing_data_reduction CrystalStructure
_computing_publication_material 'CrystalStructure 3.8'
_computing_structure_refinement CRYSTALS
_computing_structure_solution 'DIRDIF99 (PATTY)'
_diffrn_ambient_temperature 293.1
_diffrn_detector_area_resol_mean 14.71
_diffrn_measured_fraction_theta_full 0.998
_diffrn_measured_fraction_theta_max 0.998
_diffrn_measurement_device_type 'Rigaku Mercury'
_diffrn_measurement_method \w
_diffrn_radiation_type 'Mo K\a'
_diffrn_radiation_wavelength 0.71070
_diffrn_reflns_av_R_equivalents 0.056
_diffrn_reflns_limit_h_max 41
_diffrn_reflns_limit_h_min -41
_diffrn_reflns_limit_k_max 21
_diffrn_reflns_limit_k_min -24
_diffrn_reflns_limit_l_max 36
_diffrn_reflns_limit_l_min -39
_diffrn_reflns_number 64450
_diffrn_reflns_theta_full 27.88
_diffrn_reflns_theta_max 27.88
_exptl_absorpt_coefficient_mu 6.802
_exptl_absorpt_correction_T_max 0.506
_exptl_absorpt_correction_T_min 0.107
_exptl_absorpt_correction_type multi-scan
_exptl_absorpt_process_details 'Jacobson, R. (1998) Private communication'
_exptl_crystal_colour darkbrown
_exptl_crystal_density_diffrn 1.745
_exptl_crystal_density_method 'not measured'
_exptl_crystal_description platelet
_exptl_crystal_F_000 8096.00
_exptl_crystal_size_max 0.40
_exptl_crystal_size_mid 0.15
_exptl_crystal_size_min 0.10
_refine_diff_density_max 2.91
_refine_diff_density_min -2.13
_refine_ls_extinction_method none
_refine_ls_goodness_of_fit_ref 1.039
_refine_ls_hydrogen_treatment refall
_refine_ls_number_parameters 855
_refine_ls_number_reflns 18929
_refine_ls_R_factor_gt 0.0392
_refine_ls_shift/su_max 0.0010
_refine_ls_structure_factor_coef Fsqd
_refine_ls_weighting_details 'w = 1/[0.0010Fo^2^ + 0.3000\s(Fo^2^) + 0.0300]/(4Fo^2^)'
_refine_ls_weighting_scheme calc
_refine_ls_wR_factor_ref 0.1343
_reflns_number_gt 10801
_reflns_number_total 18929
_reflns_threshold_expression F^2^>2.0\s(F^2^)
_cod_data_source_file ic100339f_si_001_1.cif
_cod_data_source_block '__[{Re(S2C2TMS2)}2(Cp*Ir){Pt(PPh3)2}S4]-THF'
_cod_original_formula_sum 'C66 H89 Ir O P2 Pt Re2 S8 Si4 '
_cod_database_code 4316104

loop_
_symmetry_equiv_pos_site_id
_symmetry_equiv_pos_as_xyz
1 +X,+Y,+Z
2 -X,+Y,1/2-Z
3 -X,-Y,-Z
4 +X,-Y,1/2+Z
5 1/2+X,1/2+Y,+Z
6 1/2-X,1/2+Y,1/2-Z
7 1/2-X,1/2-Y,-Z
8 1/2+X,1/2-Y,1/2+Z

loop_
_atom_site_label
_atom_site_type_symbol
_atom_site_fract_x
_atom_site_fract_y
_atom_site_fract_z
_atom_site_U_iso_or_equiv
_atom_site_adp_type
_atom_site_occupancy
_atom_site_symmetry_multiplicity
_atom_site_calc_flag
_atom_site_refinement_flags
_atom_site_disorder_assembly
_atom_site_disorder_group
Pt(1) Pt 0.251780(10) 0.12638(2) 0.192400(10) 0.03158(7) Uani 1.00 1 d . . .
Ir(1) Ir 0.108240(10) 0.00459(2) 0.000270(10) 0.03588(8) Uani 1.00 1 d . . .
Re(1) Re 0.188910(10) 0.04387(2) 0.082500(10) 0.02973(7) Uani 1.00 1 d . . .
Re(2) Re 0.132600(10) 0.13265(2) 0.101770(10) 0.03059(7) Uani 1.00 1 d . . .
S(1) S 0.11135(7) 0.00917(11) 0.07689(7) 0.0356(5) Uani 1.00 1 d . . .
S(2) S 0.13319(7) 0.12242(11) 0.02242(7) 0.0360(5) Uani 1.00 1 d . . .
S(3) S 0.20998(7) 0.16647(11) 0.11250(7) 0.0342(4) Uani 1.00 1 d . . .
S(4) S 0.18721(7) 0.05098(11) 0.16220(7) 0.0338(4) Uani 1.00 1 d . . .
S(5) S 0.22343(8) -0.06898(11) 0.10036(8) 0.0401(5) Uani 1.00 1 d . . .
S(6) S 0.24133(8) 0.05909(12) 0.04808(8) 0.0439(6) Uani 1.00 1 d . . .
S(7) S 0.08602(8) 0.13773(13) 0.14314(8) 0.0461(6) Uani 1.00 1 d . . .
S(8) S 0.10574(8) 0.24843(12) 0.08048(8) 0.0456(6) Uani 1.00 1 d . . .
P(1) P 0.27189(8) 0.07277(12) 0.26742(7) 0.0381(5) Uani 1.00 1 d . . .
P(2) P 0.31595(8) 0.19650(13) 0.20493(8) 0.0410(5) Uani 1.00 1 d . . .
Si(1) Si 0.29592(12) -0.16855(16) 0.09030(12) 0.0608(9) Uani 1.00 1 d . . .
Si(2) Si 0.31756(11) -0.00545(18) 0.02436(13) 0.0629(9) Uani 1.00 1 d . . .
Si(3) Si 0.01953(11) 0.2296(2) 0.16857(12) 0.0733(10) Uani 1.00 1 d . . .
Si(4) Si 0.04196(13) 0.36735(19) 0.08602(13) 0.0784(10) Uani 1.00 1 d . . .
O(1) O 0.0304(12) 0.244(2) -0.0665(13) 0.307(16) Uiso 0.70 1 d P . .
O(2) O 0.5000 0.329(3) 0.2500 0.30(3) Uiso 0.60 2 d SP . .
C(1) C 0.2660(3) -0.0773(4) 0.0767(2) 0.042(2) Uani 1.00 1 d . . .
C(2) C 0.2751(3) -0.0193(5) 0.0537(3) 0.044(2) Uani 1.00 1 d . . .
C(3) C 0.2569(4) -0.2355(5) 0.1016(4) 0.071(3) Uani 1.00 1 d . . .
C(4) C 0.3518(4) -0.1655(8) 0.1448(5) 0.106(5) Uani 1.00 1 d . . .
C(5) C 0.3075(6) -0.2025(7) 0.0372(5) 0.113(6) Uani 1.00 1 d . . .
C(6) C 0.2919(5) -0.0408(8) -0.0393(4) 0.099(5) Uani 1.00 1 d . . .
C(7) C 0.3286(5) 0.0920(7) 0.0209(5) 0.101(5) Uani 1.00 1 d . . .
C(8) C 0.3766(4) -0.0440(8) 0.0590(6) 0.119(6) Uani 1.00 1 d . . .
C(9) C 0.0571(3) 0.2232(5) 0.1340(3) 0.055(2) Uani 1.00 1 d . . .
C(10) C 0.0673(3) 0.2735(5) 0.1066(3) 0.052(2) Uani 1.00 1 d . . .
C(11) C 0.0513(4) 0.2831(8) 0.2259(4) 0.100(5) Uani 1.00 1 d . . .
C(12) C 0.0077(5) 0.1368(8) 0.1851(5) 0.112(6) Uani 1.00 1 d . . .
C(13) C -0.0394(4) 0.2673(10) 0.1317(5) 0.131(6) Uani 1.00 1 d . . .
C(14) C -0.0169(4) 0.3557(9) 0.0331(5) 0.119(5) Uani 1.00 1 d . . .
C(15) C 0.0388(6) 0.4237(8) 0.1366(5) 0.135(7) Uani 1.00 1 d . . .
C(16) C 0.0798(5) 0.4197(7) 0.0611(5) 0.099(5) Uani 1.00 1 d . . .
C(17) C 0.1214(3) -0.0652(5) -0.0517(3) 0.049(2) Uani 1.00 1 d . . .
C(18) C 0.0901(3) -0.0098(5) -0.0775(3) 0.050(2) Uani 1.00 1 d . . .
C(19) C 0.0487(3) -0.0178(5) -0.0683(3) 0.047(2) Uani 1.00 1 d . . .
C(20) C 0.0560(3) -0.0771(5) -0.0365(3) 0.046(2) Uani 1.00 1 d . . .
C(21) C 0.1007(3) -0.1073(5) -0.0266(3) 0.055(2) Uani 1.00 1 d . . .
C(22) C 0.1682(4) -0.0803(7) -0.0521(4) 0.083(4) Uani 1.00 1 d . . .
C(23) C 0.0977(4) 0.0435(7) -0.1110(4) 0.085(4) Uani 1.00 1 d . . .
C(24) C 0.0041(3) 0.0254(6) -0.0919(3) 0.069(3) Uani 1.00 1 d . . .
C(25) C 0.0206(4) -0.1054(6) -0.0196(3) 0.065(3) Uani 1.00 1 d . . .
C(26) C 0.1224(4) -0.1729(5) 0.0059(4) 0.077(3) Uani 1.00 1 d . . .
C(27) C 0.2201(3) 0.0766(5) 0.2796(3) 0.046(2) Uani 1.00 1 d . . .
C(28) C 0.1985(5) 0.0169(7) 0.2883(5) 0.093(5) Uani 1.00 1 d . . .
C(29) C 0.1587(6) 0.0252(9) 0.2964(7) 0.128(7) Uani 1.00 1 d . . .
C(30) C 0.1399(5) 0.0898(9) 0.2971(5) 0.094(5) Uani 1.00 1 d . . .
C(31) C 0.1591(4) 0.1475(8) 0.2858(4) 0.082(4) Uani 1.00 1 d . . .
C(32) C 0.1995(3) 0.1419(6) 0.2783(4) 0.065(3) Uani 1.00 1 d . . .
C(33) C 0.2886(3) -0.0232(4) 0.2735(3) 0.043(2) Uani 1.00 1 d . . .
C(34) C 0.3026(4) -0.0573(5) 0.3180(3) 0.069(3) Uani 1.00 1 d . . .
C(35) C 0.3151(4) -0.1294(5) 0.3253(4) 0.074(3) Uani 1.00 1 d . . .
C(36) C 0.3161(4) -0.1676(6) 0.2872(5) 0.085(4) Uani 1.00 1 d . . .
C(37) C 0.3034(5) -0.1348(6) 0.2426(5) 0.095(5) Uani 1.00 1 d . . .
C(38) C 0.2879(4) -0.0626(5) 0.2347(4) 0.071(3) Uani 1.00 1 d . . .
C(39) C 0.3187(3) 0.1075(4) 0.3225(3) 0.050(2) Uani 1.00 1 d . . .
C(40) C 0.3119(3) 0.1456(7) 0.3579(3) 0.073(3) Uani 1.00 1 d . . .
C(41) C 0.3489(5) 0.1695(8) 0.3990(4) 0.103(5) Uani 1.00 1 d . . .
C(42) C 0.3928(5) 0.1604(8) 0.4036(4) 0.102(4) Uani 1.00 1 d . . .
C(43) C 0.4006(4) 0.1224(7) 0.3694(4) 0.089(4) Uani 1.00 1 d . . .
C(44) C 0.3641(3) 0.0952(7) 0.3287(4) 0.073(3) Uani 1.00 1 d . . .
C(45) C 0.3087(3) 0.2542(5) 0.1525(3) 0.051(2) Uiso 1.00 1 d . . .
C(46) C 0.3108(9) 0.2265(14) 0.1118(9) 0.063(6) Uiso 0.50 1 d P . .
C(47) C 0.3005(12) 0.277(2) 0.0708(13) 0.084(10) Uiso 0.50 1 d P . .
C(48) C 0.2884(10) 0.3482(15) 0.0754(10) 0.065(7) Uiso 0.50 1 d P . .
C(49) C 0.2970(11) 0.3711(15) 0.1156(11) 0.089(8) Uiso 0.50 1 d P . .
C(50) C 0.3013(9) 0.3285(13) 0.1565(8) 0.064(6) Uiso 0.50 1 d P . .
C(51) C 0.3367(3) 0.2626(5) 0.2542(3) 0.056(2) Uani 1.00 1 d . . .
C(52) C 0.3131(9) 0.2744(11) 0.2831(7) 0.058(6) Uani 0.60 1 d P . .
C(53) C 0.3221(12) 0.3231(15) 0.3182(12) 0.093(10) Uani 0.60 1 d P . .
C(54) C 0.3648(6) 0.3686(8) 0.3265(5) 0.112(5) Uani 1.00 1 d . . .
C(55) C 0.3875(8) 0.3662(11) 0.2932(10) 0.091(8) Uani 0.60 1 d P . .
C(56) C 0.3741(7) 0.3108(10) 0.2560(7) 0.073(6) Uani 0.60 1 d P . .
C(57) C 0.3641(3) 0.1368(5) 0.2111(3) 0.055(2) Uani 1.00 1 d . . .
C(58) C 0.4084(5) 0.1456(10) 0.2471(6) 0.071(5) Uani 0.65 1 d P . .
C(59) C 0.4427(8) 0.0892(18) 0.2546(9) 0.116(9) Uani 0.65 1 d P . .
C(60) C 0.4326(11) 0.0317(18) 0.2246(14) 0.113(12) Uani 0.65 1 d P . .
C(61) C 0.3860(11) 0.0255(13) 0.1863(12) 0.105(11) Uani 0.65 1 d P . .
C(62) C 0.3522(6) 0.0771(9) 0.1822(6) 0.061(5) Uani 0.65 1 d P . .
C(63) C 0.0533(10) 0.311(2) -0.0575(10) 0.30(2) Uiso 0.70 1 d P . .
C(64) C 0.0435(11) 0.3430(13) -0.1036(16) 0.247(19) Uiso 0.70 1 d P . .
C(65) C 0.0199(11) 0.292(2) -0.1395(8) 0.234(17) Uiso 0.70 1 d P . .
C(66) C 0.0094(11) 0.2308(16) -0.1163(15) 0.26(2) Uiso 0.70 1 d P . .
C(67) C 0.3831(13) 0.268(2) 0.2833(13) 0.089(10) Uiso 0.40 1 d P . .
C(68) C 0.4040(16) 0.169(2) 0.2030(16) 0.096(12) Uiso 0.35 1 d P . .
C(69) C 0.445(2) 0.125(3) 0.209(2) 0.135(19) Uiso 0.35 1 d P . .
C(70) C 0.437(2) 0.056(3) 0.204(2) 0.11(2) Uiso 0.35 1 d P . .
C(71) C 0.399(2) 0.018(2) 0.2153(17) 0.078(13) Uiso 0.35 1 d P . .
C(72) C 0.3636(12) 0.0615(18) 0.2113(12) 0.061(8) Uiso 0.35 1 d P . .
C(73) C 0.3042(14) 0.288(2) 0.2677(13) 0.059(11) Uiso 0.40 1 d P . .
C(74) C 0.3281(16) 0.343(2) 0.3101(15) 0.064(10) Uiso 0.40 1 d P . .
C(75) C 0.3939(17) 0.327(2) 0.3218(17) 0.114(14) Uiso 0.40 1 d P . .
C(76) C 0.3299(9) 0.2333(14) 0.1210(9) 0.064(6) Uiso 0.50 1 d P . .
C(77) C 0.3185(12) 0.2746(19) 0.0778(13) 0.085(10) Uiso 0.50 1 d P . .
C(78) C 0.2998(11) 0.3331(18) 0.0714(10) 0.069(8) Uiso 0.50 1 d P . .
C(79) C 0.2699(10) 0.3646(13) 0.1037(9) 0.071(6) Uiso 0.50 1 d P . .
C(80) C 0.2795(8) 0.3148(12) 0.1425(8) 0.061(5) Uiso 0.50 1 d P . .
C(81) C 0.4680(18) 0.376(2) 0.243(2) 0.24(2) Uiso 0.60 1 d P . .
C(82) C 0.4806(13) 0.440(2) 0.2548(16) 0.179(16) Uiso 0.60 1 d P . .
H(1) H 0.2634 -0.2357 0.1353 0.084 Uiso 1.00 1 c R . .
H(2) H 0.2622 -0.2826 0.0920 0.084 Uiso 1.00 1 c R . .
H(3) H 0.2252 -0.2221 0.0833 0.084 Uiso 1.00 1 c R . .
H(4) H 0.3764 -0.1538 0.1356 0.126 Uiso 1.00 1 c R . .
H(5) H 0.3575 -0.2116 0.1604 0.126 Uiso 1.00 1 c R . .
H(6) H 0.3500 -0.1296 0.1666 0.126 Uiso 1.00 1 c R . .
H(7) H 0.2786 -0.2094 0.0100 0.155 Uiso 1.00 1 c R . .
H(8) H 0.3256 -0.1676 0.0294 0.155 Uiso 1.00 1 c R . .
H(9) H 0.3240 -0.2472 0.0454 0.155 Uiso 1.00 1 c R . .
H(10) H 0.3003 -0.0905 -0.0392 0.131 Uiso 1.00 1 c R . .
H(11) H 0.3037 -0.0136 -0.0585 0.131 Uiso 1.00 1 c R . .
H(12) H 0.2589 -0.0365 -0.0524 0.131 Uiso 1.00 1 c R . .
H(13) H 0.3066 0.1112 -0.0089 0.135 Uiso 1.00 1 c R . .
H(14) H 0.3593 0.0988 0.0229 0.135 Uiso 1.00 1 c R . .
H(15) H 0.3256 0.1165 0.0473 0.135 Uiso 1.00 1 c R . .
H(16) H 0.3961 -0.0085 0.0809 0.156 Uiso 1.00 1 c R . .
H(17) H 0.3897 -0.0581 0.0370 0.156 Uiso 1.00 1 c R . .
H(18) H 0.3743 -0.0852 0.0768 0.156 Uiso 1.00 1 c R . .
H(19) H 0.0693 0.2511 0.2515 0.121 Uiso 1.00 1 c R . .
H(20) H 0.0293 0.3078 0.2345 0.121 Uiso 1.00 1 c R . .
H(21) H 0.0713 0.3175 0.2208 0.121 Uiso 1.00 1 c R . .
H(22) H -0.0200 0.1183 0.1600 0.151 Uiso 1.00 1 c R . .
H(23) H 0.0038 0.1388 0.2147 0.151 Uiso 1.00 1 c R . .
H(24) H 0.0332 0.1058 0.1891 0.151 Uiso 1.00 1 c R . .
H(25) H -0.0387 0.3187 0.1351 0.156 Uiso 1.00 1 c R . .
H(26) H -0.0612 0.2474 0.1427 0.156 Uiso 1.00 1 c R . .
H(27) H -0.0483 0.2551 0.0985 0.156 Uiso 1.00 1 c R . .
H(28) H -0.0129 0.3554 0.0035 0.130 Uiso 1.00 1 c R . .
H(29) H -0.0367 0.3949 0.0328 0.130 Uiso 1.00 1 c R . .
H(30) H -0.0305 0.3111 0.0365 0.130 Uiso 1.00 1 c R . .
H(31) H 0.0096 0.4160 0.1383 0.167 Uiso 1.00 1 c R . .
H(32) H 0.0419 0.4736 0.1305 0.167 Uiso 1.00 1 c R . .
H(33) H 0.0633 0.4101 0.1666 0.167 Uiso 1.00 1 c R . .
H(34) H 0.1032 0.4459 0.0867 0.117 Uiso 1.00 1 c R . .
H(35) H 0.0609 0.4527 0.0367 0.117 Uiso 1.00 1 c R . .
H(36) H 0.0943 0.3867 0.0474 0.117 Uiso 1.00 1 c R . .
H(37) H 0.1743 -0.0456 -0.0720 0.104 Uiso 1.00 1 c R . .
H(38) H 0.1682 -0.1277 -0.0646 0.104 Uiso 1.00 1 c R . .
H(39) H 0.1917 -0.0773 -0.0199 0.104 Uiso 1.00 1 c R . .
H(40) H 0.0711 0.0740 -0.1251 0.109 Uiso 1.00 1 c R . .
H(41) H 0.1024 0.0180 -0.1360 0.109 Uiso 1.00 1 c R . .
H(42) H 0.1244 0.0722 -0.0932 0.109 Uiso 1.00 1 c R . .
H(43) H -0.0184 0.0076 -0.0812 0.079 Uiso 1.00 1 c R . .
H(44) H -0.0075 0.0205 -0.1263 0.079 Uiso 1.00 1 c R . .
H(45) H 0.0103 0.0751 -0.0833 0.079 Uiso 1.00 1 c R . .
H(46) H 0.0331 -0.1463 0.0009 0.073 Uiso 1.00 1 c R . .
H(47) H -0.0067 -0.1194 -0.0470 0.073 Uiso 1.00 1 c R . .
H(48) H 0.0130 -0.0685 -0.0021 0.073 Uiso 1.00 1 c R . .
H(49) H 0.1527 -0.1816 0.0074 0.082 Uiso 1.00 1 c R . .
H(50) H 0.1033 -0.2145 -0.0071 0.082 Uiso 1.00 1 c R . .
H(51) H 0.1245 -0.1636 0.0377 0.082 Uiso 1.00 1 c R . .
H(52) H 0.2111 -0.0302 0.2888 0.125 Uiso 1.00 1 c R . .
H(53) H 0.1439 -0.0169 0.3016 0.181 Uiso 1.00 1 c R . .
H(54) H 0.1140 0.0946 0.3053 0.123 Uiso 1.00 1 c R . .
H(55) H 0.1447 0.1936 0.2828 0.099 Uiso 1.00 1 c R . .
H(56) H 0.2133 0.1846 0.2723 0.081 Uiso 1.00 1 c R . .
H(57) H 0.3036 -0.0295 0.3449 0.078 Uiso 1.00 1 c R . .
H(58) H 0.3229 -0.1518 0.3561 0.077 Uiso 1.00 1 c R . .
H(59) H 0.3256 -0.2171 0.2914 0.095 Uiso 1.00 1 c R . .
H(60) H 0.3052 -0.1617 0.2166 0.116 Uiso 1.00 1 c R . .
H(61) H 0.2772 -0.0415 0.2033 0.082 Uiso 1.00 1 c R . .
H(62) H 0.2810 0.1559 0.3540 0.082 Uiso 1.00 1 c R . .
H(63) H 0.3432 0.1925 0.4242 0.110 Uiso 1.00 1 c R . .
H(64) H 0.4182 0.1805 0.4306 0.103 Uiso 1.00 1 c R . .
H(65) H 0.4318 0.1143 0.3733 0.093 Uiso 1.00 1 c R . .
H(66) H 0.3702 0.0680 0.3052 0.081 Uiso 1.00 1 c R . .
H(72) H 0.0417 0.3411 -0.0396 0.364 Uiso 0.70 1 c R . .
H(73) H 0.0860 0.3043 -0.0398 0.364 Uiso 0.70 1 c R . .
H(74) H 0.0246 0.3850 -0.1083 0.297 Uiso 0.70 1 c R . .
H(75) H 0.0719 0.3559 -0.1058 0.297 Uiso 0.70 1 c R . .
H(76) H -0.0083 0.3120 -0.1629 0.281 Uiso 0.70 1 c R . .
H(77) H 0.0389 0.2761 -0.1552 0.281 Uiso 0.70 1 c R . .
H(78) H 0.0212 0.1871 -0.1237 0.311 Uiso 0.70 1 c R . .
H(79) H -0.0234 0.2267 -0.1265 0.311 Uiso 0.70 1 c R . .
H(80) H 0.4499 0.3782 0.2085 0.285 Uiso 0.60 1 c R . .
H(81) H 0.4489 0.3611 0.2584 0.285 Uiso 0.60 1 c R . .
H(82) H 0.4583 0.4750 0.2355 0.214 Uiso 0.60 1 c R . .
H(83) H 0.4870 0.4475 0.2881 0.214 Uiso 0.60 1 c R . .

loop_
_atom_site_aniso_label
_atom_site_aniso_U_11
_atom_site_aniso_U_22
_atom_site_aniso_U_33
_atom_site_aniso_U_12
_atom_site_aniso_U_13
_atom_site_aniso_U_23
Pt(1) 0.02475(15) 0.03659(17) 0.02914(15) -0.00176(12) 0.00682(12) 0.00073(12)
Ir(1) 0.03119(17) 0.04121(18) 0.03071(16) 0.00236(13) 0.00818(13) -0.00628(12)
Re(1) 0.02475(15) 0.03437(16) 0.02933(15) 0.00369(12) 0.01040(12) 0.00016(12)
Re(2) 0.02304(15) 0.03713(17) 0.02884(15) 0.00278(12) 0.00790(12) -0.00445(12)
S(1) 0.0305(10) 0.0407(10) 0.0332(9) -0.0055(8) 0.0108(8) -0.0060(8)
S(2) 0.0347(10) 0.0394(10) 0.0307(9) 0.0045(8) 0.0104(8) -0.0009(7)
S(3) 0.0288(9) 0.0368(10) 0.0331(9) -0.0010(8) 0.0087(8) 0.0018(7)
S(4) 0.0268(9) 0.0411(10) 0.0313(9) -0.0033(8) 0.0098(7) -0.0003(7)
S(5) 0.0390(11) 0.0379(10) 0.0457(11) 0.0078(8) 0.0197(9) 0.0033(8)
S(6) 0.0436(12) 0.0469(12) 0.0521(12) 0.0082(9) 0.0307(10) 0.0084(9)
S(7) 0.0353(11) 0.0611(14) 0.0467(12) 0.0036(10) 0.0218(10) -0.0080(10)
S(8) 0.0419(12) 0.0431(11) 0.0475(12) 0.0116(9) 0.0140(10) -0.0046(9)
P(1) 0.0366(11) 0.0402(11) 0.0295(10) 0.0008(9) 0.0057(8) 0.0017(8)
P(2) 0.0328(11) 0.0447(12) 0.0423(11) -0.0070(9) 0.0121(9) -0.0023(9)
Si(1) 0.0636(19) 0.0523(16) 0.0752(19) 0.0193(14) 0.0374(16) 0.0022(14)
Si(2) 0.0527(17) 0.077(2) 0.078(2) 0.0086(15) 0.0458(16) -0.0017(16)
Si(3) 0.0436(16) 0.117(2) 0.0617(18) 0.0101(17) 0.0242(15) -0.0294(18)
Si(4) 0.071(2) 0.073(2) 0.073(2) 0.0404(18) 0.0116(18) -0.0110(16)
C(1) 0.041(4) 0.050(5) 0.035(4) 0.011(3) 0.017(3) -0.008(3)
C(2) 0.038(4) 0.051(5) 0.043(4) 0.004(3) 0.017(4) -0.005(3)
C(3) 0.091(9) 0.050(6) 0.069(7) 0.015(5) 0.029(6) -0.004(5)
C(4) 0.063(8) 0.117(12) 0.135(12) 0.030(8) 0.038(8) 0.047(10)
C(5) 0.154(15) 0.084(9) 0.149(13) 0.025(9) 0.112(13) -0.010(9)
C(6) 0.134(13) 0.113(11) 0.080(8) -0.021(9) 0.076(9) -0.022(8)
C(7) 0.089(10) 0.113(11) 0.136(13) -0.007(8) 0.081(10) 0.003(9)
C(8) 0.081(10) 0.122(12) 0.187(17) 0.031(9) 0.089(11) 0.042(12)
C(9) 0.030(4) 0.077(6) 0.050(5) 0.014(4) 0.011(4) -0.029(5)
C(10) 0.033(4) 0.064(6) 0.053(5) 0.012(4) 0.011(4) -0.011(4)
C(11) 0.084(9) 0.158(13) 0.061(7) -0.007(9) 0.031(7) -0.048(8)
C(12) 0.109(12) 0.158(14) 0.110(11) -0.020(10) 0.087(10) -0.044(10)
C(13) 0.051(8) 0.22(2) 0.119(12) 0.051(10) 0.034(8) -0.016(12)
C(14) 0.067(9) 0.155(15) 0.102(10) 0.058(9) 0.001(8) -0.003(10)
C(15) 0.172(18) 0.113(12) 0.131(13) 0.062(12) 0.074(13) -0.023(10)
C(16) 0.108(11) 0.069(8) 0.115(11) 0.024(7) 0.042(10) 0.018(7)
C(17) 0.050(5) 0.062(5) 0.038(4) 0.001(4) 0.021(4) -0.018(4)
C(18) 0.048(5) 0.059(5) 0.034(4) -0.002(4) 0.009(4) -0.012(4)
C(19) 0.037(4) 0.053(5) 0.037(4) -0.002(4) 0.003(3) -0.010(3)
C(20) 0.043(5) 0.056(5) 0.037(4) -0.005(4) 0.016(4) -0.009(3)
C(21) 0.060(6) 0.045(5) 0.044(5) 0.007(4) 0.007(4) -0.024(4)
C(22) 0.068(8) 0.105(10) 0.086(8) 0.010(7) 0.042(7) -0.037(7)
C(23) 0.097(10) 0.104(9) 0.071(7) 0.019(8) 0.053(7) 0.012(7)
C(24) 0.058(6) 0.086(8) 0.054(6) 0.021(6) 0.014(5) -0.005(5)
C(25) 0.066(7) 0.064(6) 0.054(5) -0.016(5) 0.012(5) -0.007(5)
C(26) 0.077(8) 0.048(6) 0.080(7) 0.019(5) 0.006(6) -0.012(5)
C(27) 0.042(5) 0.058(5) 0.036(4) 0.003(4) 0.014(3) 0.000(3)
C(28) 0.100(11) 0.070(8) 0.142(12) 0.002(7) 0.083(10) 0.017(8)
C(29) 0.117(13) 0.112(12) 0.22(2) 0.006(10) 0.139(15) 0.026(13)
C(30) 0.080(9) 0.125(12) 0.103(10) 0.018(9) 0.066(8) 0.011(9)
C(31) 0.066(8) 0.097(9) 0.085(8) 0.027(7) 0.034(7) -0.002(7)
C(32) 0.050(6) 0.071(7) 0.082(7) 0.005(5) 0.033(6) 0.007(5)
C(33) 0.044(5) 0.038(4) 0.043(4) -0.001(3) 0.014(4) -0.000(3)
C(34) 0.093(9) 0.050(5) 0.053(6) 0.010(5) 0.018(6) 0.004(4)
C(35) 0.099(9) 0.037(5) 0.058(6) 0.009(5) 0.003(6) 0.007(4)
C(36) 0.084(9) 0.046(6) 0.107(10) 0.019(6) 0.021(8) 0.012(6)
C(37) 0.138(13) 0.061(7) 0.090(9) 0.016(8) 0.050(9) -0.008(6)
C(38) 0.069(7) 0.058(6) 0.079(7) 0.024(5) 0.024(6) -0.003(5)
C(39) 0.053(5) 0.044(4) 0.033(4) -0.001(4) -0.002(4) 0.010(3)
C(40) 0.042(6) 0.102(9) 0.061(6) 0.007(5) 0.007(5) -0.027(6)
C(41) 0.102(12) 0.121(12) 0.052(7) -0.019(9) -0.001(7) -0.032(7)
C(42) 0.076(10) 0.122(12) 0.059(7) -0.037(8) -0.020(7) -0.017(7)
C(43) 0.053(7) 0.107(10) 0.072(8) -0.009(6) -0.009(6) 0.005(7)
C(44) 0.045(6) 0.094(8) 0.065(7) -0.008(6) 0.006(5) -0.011(6)
C(51) 0.044(5) 0.059(6) 0.047(5) 0.001(4) 0.001(4) -0.007(4)
C(52) 0.081(15) 0.047(11) 0.040(11) 0.011(10) 0.019(11) -0.008(9)
C(53) 0.15(2) 0.063(16) 0.11(2) -0.024(16) 0.09(2) -0.011(14)
C(54) 0.107(12) 0.095(11) 0.092(10) 0.040(9) -0.003(9) -0.048(8)
C(55) 0.085(16) 0.054(12) 0.118(19) -0.036(11) 0.026(15) -0.028(12)
C(56) 0.063(12) 0.058(11) 0.088(13) -0.037(9) 0.021(10) -0.025(10)
C(57) 0.035(5) 0.064(6) 0.064(6) -0.004(4) 0.019(4) -0.004(4)
C(58) 0.028(7) 0.099(13) 0.074(11) -0.002(8) 0.010(7) -0.005(10)
C(59) 0.070(15) 0.16(2) 0.102(18) 0.049(16) 0.021(13) -0.025(18)
C(60) 0.083(19) 0.12(2) 0.14(2) 0.042(18) 0.06(2) 0.02(2)
C(61) 0.13(2) 0.076(15) 0.15(2) 0.019(15) 0.09(2) -0.011(17)
C(62) 0.055(10) 0.056(9) 0.069(11) 0.006(8) 0.022(9) -0.007(8)

loop_
_atom_type_symbol
_atom_type_description
_atom_type_scat_dispersion_real
_atom_type_scat_dispersion_imag
_atom_type_scat_source
C C 0.003 0.002
;
International Tables for Crystallography
(1992, Vol. C, Tables 4.2.6.8 and 6.1.1.4)
;
H H 0.000 0.000
;
International Tables for Crystallography
(1992, Vol. C, Table 6.1.1.4)
;
O O 0.011 0.006
;
International Tables for Crystallography
(1992, Vol. C, Tables 4.2.6.8 and 6.1.1.4)
;
Si Si 0.082 0.070
;
International Tables for Crystallography
(1992, Vol. C, Tables 4.2.6.8 and 6.1.1.4)
;
P P 0.102 0.094
;
International Tables for Crystallography
(1992, Vol. C, Tables 4.2.6.8 and 6.1.1.4)
;
S S 0.125 0.123
;
International Tables for Crystallography
(1992, Vol. C, Tables 4.2.6.8 and 6.1.1.4)
;
Re Re -1.018 7.231
;
International Tables for Crystallography
(1992, Vol. C, Tables 4.2.6.8 and 6.1.1.4)
;
Ir Ir -1.444 7.990
;
International Tables for Crystallography
(1992, Vol. C, Tables 4.2.6.8 and 6.1.1.4)
;
Pt Pt -1.703 8.390
;
International Tables for Crystallography
(1992, Vol. C, Tables 4.2.6.8 and 6.1.1.4)
;

loop_
_geom_angle_atom_site_label_1
_geom_angle_atom_site_label_2
_geom_angle_atom_site_label_3
_geom_angle
_geom_angle_publ_flag
_geom_angle_site_symmetry_1
_geom_angle_site_symmetry_2
_geom_angle_site_symmetry_3
S(3) Pt(1) S(4) 75.78(7) yes . . .
S(3) Pt(1) P(1) 163.13(8) yes . . .
S(3) Pt(1) P(2) 94.28(7) yes . . .
S(4) Pt(1) P(1) 88.34(7) yes . . .
S(4) Pt(1) P(2) 166.62(8) yes . . .
P(1) Pt(1) P(2) 102.27(7) yes . . .
Re(1) Ir(1) S(1) 56.55(5) yes . . .
Re(1) Ir(1) S(2) 55.15(4) yes . . .
Re(1) Ir(1) C(17) 114.5(2) yes . . .
Re(1) Ir(1) C(18) 135.8(2) yes . . .
Re(1) Ir(1) C(19) 173.4(2) yes . . .
Re(1) Ir(1) C(20) 148.0(2) yes . . .
Re(1) Ir(1) C(21) 119.3(2) yes . . .
S(1) Ir(1) S(2) 78.69(7) yes . . .
S(1) Ir(1) C(17) 143.8(2) yes . . .
S(1) Ir(1) C(18) 167.5(2) yes . . .
S(1) Ir(1) C(19) 129.1(3) yes . . .
S(1) Ir(1) C(20) 104.6(2) yes . . .
S(1) Ir(1) C(21) 111.3(2) yes . . .
S(2) Ir(1) C(17) 127.9(2) yes . . .
S(2) Ir(1) C(18) 109.3(2) yes . . .
S(2) Ir(1) C(19) 120.5(2) yes . . .
S(2) Ir(1) C(20) 153.6(2) yes . . .
S(2) Ir(1) C(21) 164.3(3) yes . . .
C(17) Ir(1) C(18) 37.4(3) yes . . .
C(17) Ir(1) C(19) 63.4(3) yes . . .
C(17) Ir(1) C(20) 63.5(4) yes . . .
C(17) Ir(1) C(21) 37.7(4) yes . . .
C(18) Ir(1) C(19) 38.6(4) yes . . .
C(18) Ir(1) C(20) 63.9(3) yes . . .
C(18) Ir(1) C(21) 63.2(3) yes . . .
C(19) Ir(1) C(20) 37.8(3) yes . . .
C(19) Ir(1) C(21) 63.4(3) yes . . .
C(20) Ir(1) C(21) 38.2(3) yes . . .
Ir(1) Re(1) Re(2) 84.903(12) yes . . .
Ir(1) Re(1) S(1) 50.57(4) yes . . .
Ir(1) Re(1) S(2) 51.74(4) yes . . .
Ir(1) Re(1) S(3) 125.27(4) yes . . .
Ir(1) Re(1) S(4) 120.45(4) yes . . .
Ir(1) Re(1) S(5) 98.10(4) yes . . .
Ir(1) Re(1) S(6) 100.73(4) yes . . .
Re(2) Re(1) S(1) 56.00(5) yes . . .
Re(2) Re(1) S(2) 56.68(5) yes . . .
Re(2) Re(1) S(3) 56.36(5) yes . . .
Re(2) Re(1) S(4) 57.28(4) yes . . .
Re(2) Re(1) S(5) 143.12(7) yes . . .
Re(2) Re(1) S(6) 133.91(5) yes . . .
S(1) Re(1) S(2) 73.25(7) yes . . .
S(1) Re(1) S(3) 112.27(7) yes . . .
S(1) Re(1) S(4) 69.91(6) yes . . .
S(1) Re(1) S(5) 98.05(8) yes . . .
S(1) Re(1) S(6) 151.17(6) yes . . .
S(2) Re(1) S(3) 74.00(6) yes . . .
S(2) Re(1) S(4) 113.94(7) yes . . .
S(2) Re(1) S(5) 147.38(7) yes . . .
S(2) Re(1) S(6) 91.20(7) yes . . .
S(3) Re(1) S(4) 72.18(7) yes . . .
S(3) Re(1) S(5) 136.38(6) yes . . .
S(3) Re(1) S(6) 85.34(8) yes . . .
S(4) Re(1) S(5) 91.00(8) yes . . .
S(4) Re(1) S(6) 138.82(6) yes . . .
S(5) Re(1) S(6) 81.91(9) yes . . .
Re(1) Re(2) S(1) 58.07(5) yes . . .
Re(1) Re(2) S(2) 56.85(4) yes . . .
Re(1) Re(2) S(3) 57.11(5) yes . . .
Re(1) Re(2) S(4) 56.96(5) yes . . .
Re(1) Re(2) S(7) 141.58(6) yes . . .
Re(1) Re(2) S(8) 135.89(7) yes . . .
S(1) Re(2) S(2) 74.35(7) yes . . .
S(1) Re(2) S(3) 115.07(7) yes . . .
S(1) Re(2) S(4) 70.71(6) yes . . .
S(1) Re(2) S(7) 92.94(8) yes . . .
S(1) Re(2) S(8) 140.56(6) yes . . .
S(2) Re(2) S(3) 74.45(6) yes . . .
S(2) Re(2) S(4) 113.79(7) yes . . .
S(2) Re(2) S(7) 144.63(6) yes . . .
S(2) Re(2) S(8) 86.95(8) yes . . .
S(3) Re(2) S(4) 72.38(7) yes . . .
S(3) Re(2) S(7) 139.28(7) yes . . .
S(3) Re(2) S(8) 91.86(8) yes . . .
S(4) Re(2) S(7) 91.65(8) yes . . .
S(4) Re(2) S(8) 148.17(6) yes . . .
S(7) Re(2) S(8) 82.51(9) yes . . .
Ir(1) S(1) Re(1) 72.88(7) yes . . .
Ir(1) S(1) Re(2) 104.05(8) yes . . .
Re(1) S(1) Re(2) 65.93(5) yes . . .
Ir(1) S(2) Re(1) 73.11(5) yes . . .
Ir(1) S(2) Re(2) 102.72(8) yes . . .
Re(1) S(2) Re(2) 66.48(5) yes . . .
Pt(1) S(3) Re(1) 92.42(7) yes . . .
Pt(1) S(3) Re(2) 99.48(9) yes . . .
Re(1) S(3) Re(2) 66.53(5) yes . . .
Pt(1) S(4) Re(1) 92.79(8) yes . . .
Pt(1) S(4) Re(2) 99.06(7) yes . . .
Re(1) S(4) Re(2) 65.75(5) yes . . .
Re(1) S(5) C(1) 110.3(3) yes . . .
Re(1) S(6) C(2) 111.9(3) yes . . .
Re(2) S(7) C(9) 110.7(4) yes . . .
Re(2) S(8) C(10) 111.3(3) yes . . .
Pt(1) P(1) C(27) 106.0(2) yes . . .
Pt(1) P(1) C(33) 117.5(3) yes . . .
Pt(1) P(1) C(39) 122.4(3) yes . . .
C(27) P(1) C(33) 105.2(4) yes . . .
C(27) P(1) C(39) 104.9(4) yes . . .
C(33) P(1) C(39) 99.0(3) yes . . .
Pt(1) P(2) C(45) 113.3(3) yes . . .
Pt(1) P(2) C(51) 120.4(4) yes . . .
Pt(1) P(2) C(57) 108.4(3) yes . . .
C(45) P(2) C(51) 101.1(4) yes . . .
C(45) P(2) C(57) 103.9(5) yes . . .
C(51) P(2) C(57) 108.5(4) yes . . .
C(1) Si(1) C(3) 108.7(5) yes . . .
C(1) Si(1) C(4) 111.8(5) yes . . .
C(1) Si(1) C(5) 111.3(5) yes . . .
C(3) Si(1) C(4) 108.2(6) yes . . .
C(3) Si(1) C(5) 107.9(6) yes . . .
C(4) Si(1) C(5) 108.7(7) yes . . .
C(2) Si(2) C(6) 110.1(6) yes . . .
C(2) Si(2) C(7) 110.0(6) yes . . .
C(2) Si(2) C(8) 114.8(7) yes . . .
C(6) Si(2) C(7) 107.1(7) yes . . .
C(6) Si(2) C(8) 110.7(8) yes . . .
C(7) Si(2) C(8) 103.7(6) yes . . .
C(9) Si(3) C(11) 109.1(5) yes . . .
C(9) Si(3) C(12) 109.4(7) yes . . .
C(9) Si(3) C(13) 113.1(6) yes . . .
C(11) Si(3) C(12) 108.8(6) yes . . .
C(11) Si(3) C(13) 112.1(7) yes . . .
C(12) Si(3) C(13) 104.1(7) yes . . .
C(10) Si(4) C(14) 107.8(5) yes . . .
C(10) Si(4) C(15) 113.1(6) yes . . .
C(10) Si(4) C(16) 110.0(5) yes . . .
C(14) Si(4) C(15) 112.7(8) yes . . .
C(14) Si(4) C(16) 106.0(6) yes . . .
C(15) Si(4) C(16) 107.0(7) yes . . .
C(63) O(1) C(66) 110(3) yes . . .
C(81) O(2) C(81) 94(6) yes . . 2_655
S(5) C(1) Si(1) 112.5(5) yes . . .
S(5) C(1) C(2) 119.4(7) yes . . .
Si(1) C(1) C(2) 128.1(8) yes . . .
S(6) C(2) Si(2) 110.9(5) yes . . .
S(6) C(2) C(1) 116.5(8) yes . . .
Si(2) C(2) C(1) 132.6(7) yes . . .
S(7) C(9) Si(3) 111.6(6) yes . . .
S(7) C(9) C(10) 117.4(8) yes . . .
Si(3) C(9) C(10) 130.8(8) yes . . .
S(8) C(10) Si(4) 111.6(6) yes . . .
S(8) C(10) C(9) 118.1(8) yes . . .
Si(4) C(10) C(9) 130.1(9) yes . . .
Ir(1) C(17) C(18) 71.2(6) yes . . .
Ir(1) C(17) C(21) 71.0(6) yes . . .
Ir(1) C(17) C(22) 126.0(6) yes . . .
C(18) C(17) C(21) 108.8(9) yes . . .
C(18) C(17) C(22) 126.4(10) yes . . .
C(21) C(17) C(22) 124.7(9) yes . . .
Ir(1) C(18) C(17) 71.4(5) yes . . .
Ir(1) C(18) C(19) 70.3(5) yes . . .
Ir(1) C(18) C(23) 126.9(7) yes . . .
C(17) C(18) C(19) 107.4(9) yes . . .
C(17) C(18) C(23) 125.4(11) yes . . .
C(19) C(18) C(23) 127.1(9) yes . . .
Ir(1) C(19) C(18) 71.0(4) yes . . .
Ir(1) C(19) C(20) 70.5(4) yes . . .
Ir(1) C(19) C(24) 128.0(7) yes . . .
C(18) C(19) C(20) 107.7(8) yes . . .
C(18) C(19) C(24) 126.1(9) yes . . .
C(20) C(19) C(24) 126.0(10) yes . . .
Ir(1) C(20) C(19) 71.7(5) yes . . .
Ir(1) C(20) C(21) 71.9(5) yes . . .
Ir(1) C(20) C(25) 125.6(6) yes . . .
C(19) C(20) C(21) 108.4(9) yes . . .
C(19) C(20) C(25) 124.6(8) yes . . .
C(21) C(20) C(25) 126.9(8) yes . . .
Ir(1) C(21) C(17) 71.3(5) yes . . .
Ir(1) C(21) C(20) 70.0(5) yes . . .
Ir(1) C(21) C(26) 123.7(6) yes . . .
C(17) C(21) C(20) 107.7(8) yes . . .
C(17) C(21) C(26) 126.5(10) yes . . .
C(20) C(21) C(26) 125.8(11) yes . . .
P(1) C(27) C(28) 124.4(9) yes . . .
P(1) C(27) C(32) 119.1(8) yes . . .
C(28) C(27) C(32) 116.5(12) yes . . .
C(27) C(28) C(29) 120.2(13) yes . . .
C(28) C(29) C(30) 122.8(17) yes . . .
C(29) C(30) C(31) 117.3(18) yes . . .
C(30) C(31) C(32) 121.6(14) yes . . .
C(27) C(32) C(31) 121.4(11) yes . . .
P(1) C(33) C(34) 119.9(7) yes . . .
P(1) C(33) C(38) 121.6(7) yes . . .
C(34) C(33) C(38) 118.5(9) yes . . .
C(33) C(34) C(35) 123.4(11) yes . . .
C(34) C(35) C(36) 117.9(11) yes . . .
C(35) C(36) C(37) 120.1(11) yes . . .
C(36) C(37) C(38) 121.5(14) yes . . .
C(33) C(38) C(37) 118.4(11) yes . . .
P(1) C(39) C(40) 124.4(8) yes . . .
P(1) C(39) C(44) 117.9(8) yes . . .
C(40) C(39) C(44) 117.7(8) yes . . .
C(39) C(40) C(41) 121.5(12) yes . . .
C(40) C(41) C(42) 120.4(14) yes . . .
C(41) C(42) C(43) 119.3(12) yes . . .
C(42) C(43) C(44) 121.3(13) yes . . .
C(39) C(44) C(43) 119.7(12) yes . . .
P(2) C(45) C(46) 121.7(12) yes . . .
P(2) C(45) C(50) 117.2(13) yes . . .
P(2) C(45) C(76) 119.4(11) yes . . .
P(2) C(45) C(80) 119.1(14) yes . . .
C(46) C(45) C(50) 121.1(17) yes . . .
C(76) C(45) C(80) 121.3(17) yes . . .
C(45) C(46) C(47) 116(2) yes . . .
C(46) C(47) C(48) 119(3) yes . . .
C(47) C(48) C(49) 118(2) yes . . .
C(48) C(49) C(50) 126(2) yes . . .
C(45) C(50) C(49) 115(2) yes . . .
P(2) C(51) C(52) 121.3(11) yes . . .
P(2) C(51) C(56) 116.7(12) yes . . .
P(2) C(51) C(67) 120.1(19) yes . . .
P(2) C(51) C(73) 115.1(16) yes . . .
C(52) C(51) C(56) 121.2(15) yes . . .
C(67) C(51) C(73) 122(2) yes . . .
C(51) C(52) C(53) 128(2) yes . . .
C(52) C(53) C(54) 113(3) yes . . .
C(53) C(54) C(55) 122(2) yes . . .
C(74) C(54) C(75) 111(3) yes . . .
C(54) C(55) C(56) 119(2) yes . . .
C(51) C(56) C(55) 116(2) yes . . .
P(2) C(57) C(58) 122.6(11) yes . . .
P(2) C(57) C(62) 115.2(9) yes . . .
P(2) C(57) C(68) 117.3(17) yes . . .
P(2) C(57) C(72) 126.4(18) yes . . .
C(58) C(57) C(62) 121.6(13) yes . . .
C(68) C(57) C(72) 114(2) yes . . .
C(57) C(58) C(59) 119.0(17) yes . . .
C(58) C(59) C(60) 121(2) yes . . .
C(59) C(60) C(61) 119(2) yes . . .
C(60) C(61) C(62) 120(2) yes . . .
C(57) C(62) C(61) 119.8(16) yes . . .
O(1) C(63) C(64) 107(2) yes . . .
C(63) C(64) C(65) 108(2) yes . . .
C(64) C(65) C(66) 108(2) yes . . .
O(1) C(66) C(65) 107(2) yes . . .
C(51) C(67) C(75) 113(3) yes . . .
C(57) C(68) C(69) 120(3) yes . . .
C(68) C(69) C(70) 114(5) yes . . .
C(69) C(70) C(71) 125(6) yes . . .
C(70) C(71) C(72) 114(4) yes . . .
C(57) C(72) C(71) 126(3) yes . . .
C(51) C(73) C(74) 108(3) yes . . .
C(54) C(74) C(73) 133(5) yes . . .
C(54) C(75) C(67) 126(3) yes . . .
C(45) C(76) C(77) 117(2) yes . . .
C(76) C(77) C(78) 123(4) yes . . .
C(77) C(78) C(79) 124(3) yes . . .
C(78) C(79) C(80) 106(2) yes . . .
C(45) C(80) C(79) 126(2) yes . . .
O(2) C(81) C(82) 117(5) yes . . .
C(81) C(82) C(82) 98(4) yes . . 2_655
Si(1) C(3) H(1) 109.3 no . . .
Si(1) C(3) H(2) 109.6 no . . .
Si(1) C(3) H(3) 109.6 no . . .
H(1) C(3) H(2) 109.5 no . . .
H(1) C(3) H(3) 109.5 no . . .
H(2) C(3) H(3) 109.5 no . . .
Si(1) C(4) H(4) 109.7 no . . .
Si(1) C(4) H(5) 109.3 no . . .
Si(1) C(4) H(6) 109.4 no . . .
H(4) C(4) H(5) 109.5 no . . .
H(4) C(4) H(6) 109.5 no . . .
H(5) C(4) H(6) 109.5 no . . .
Si(1) C(5) H(7) 109.1 no . . .
Si(1) C(5) H(8) 109.4 no . . .
Si(1) C(5) H(9) 109.9 no . . .
H(7) C(5) H(8) 109.5 no . . .
H(7) C(5) H(9) 109.5 no . . .
H(8) C(5) H(9) 109.5 no . . .
Si(2) C(6) H(10) 109.4 no . . .
Si(2) C(6) H(11) 109.4 no . . .
Si(2) C(6) H(12) 109.6 no . . .
H(10) C(6) H(11) 109.5 no . . .
H(10) C(6) H(12) 109.5 no . . .
H(11) C(6) H(12) 109.5 no . . .
Si(2) C(7) H(13) 109.6 no . . .
Si(2) C(7) H(14) 109.6 no . . .
Si(2) C(7) H(15) 109.2 no . . .
H(13) C(7) H(14) 109.5 no . . .
H(13) C(7) H(15) 109.5 no . . .
H(14) C(7) H(15) 109.5 no . . .
Si(2) C(8) H(16) 109.7 no . . .
Si(2) C(8) H(17) 109.4 no . . .
Si(2) C(8) H(18) 109.3 no . . .
H(16) C(8) H(17) 109.5 no . . .
H(16) C(8) H(18) 109.5 no . . .
H(17) C(8) H(18) 109.5 no . . .
Si(3) C(11) H(19) 109.6 no . . .
Si(3) C(11) H(20) 109.3 no . . .
Si(3) C(11) H(21) 109.5 no . . .
H(19) C(11) H(20) 109.5 no . . .
H(19) C(11) H(21) 109.5 no . . .
H(20) C(11) H(21) 109.5 no . . .
Si(3) C(12) H(22) 109.5 no . . .
Si(3) C(12) H(23) 109.5 no . . .
Si(3) C(12) H(24) 109.5 no . . .
H(22) C(12) H(23) 109.5 no . . .
H(22) C(12) H(24) 109.5 no . . .
H(23) C(12) H(24) 109.5 no . . .
Si(3) C(13) H(25) 109.5 no . . .
Si(3) C(13) H(26) 109.5 no . . .
Si(3) C(13) H(27) 109.4 no . . .
H(25) C(13) H(26) 109.5 no . . .
H(25) C(13) H(27) 109.5 no . . .
H(26) C(13) H(27) 109.5 no . . .
Si(4) C(14) H(28) 109.5 no . . .
Si(4) C(14) H(29) 109.4 no . . .
Si(4) C(14) H(30) 109.5 no . . .
H(28) C(14) H(29) 109.5 no . . .
H(28) C(14) H(30) 109.5 no . . .
H(29) C(14) H(30) 109.5 no . . .
Si(4) C(15) H(31) 109.6 no . . .
Si(4) C(15) H(32) 109.3 no . . .
Si(4) C(15) H(33) 109.5 no . . .
H(31) C(15) H(32) 109.5 no . . .
H(31) C(15) H(33) 109.5 no . . .
H(32) C(15) H(33) 109.5 no . . .
Si(4) C(16) H(34) 109.4 no . . .
Si(4) C(16) H(35) 109.5 no . . .
Si(4) C(16) H(36) 109.6 no . . .
H(34) C(16) H(35) 109.5 no . . .
H(34) C(16) H(36) 109.5 no . . .
H(35) C(16) H(36) 109.5 no . . .
C(17) C(22) H(37) 109.5 no . . .
C(17) C(22) H(38) 109.6 no . . .
C(17) C(22) H(39) 109.4 no . . .
H(37) C(22) H(38) 109.5 no . . .
H(37) C(22) H(39) 109.5 no . . .
H(38) C(22) H(39) 109.5 no . . .
C(18) C(23) H(40) 109.5 no . . .
C(18) C(23) H(41) 109.5 no . . .
C(18) C(23) H(42) 109.4 no . . .
H(40) C(23) H(41) 109.5 no . . .
H(40) C(23) H(42) 109.5 no . . .
H(41) C(23) H(42) 109.5 no . . .
C(19) C(24) H(43) 109.5 no . . .
C(19) C(24) H(44) 109.4 no . . .
C(19) C(24) H(45) 109.5 no . . .
H(43) C(24) H(44) 109.5 no . . .
H(43) C(24) H(45) 109.5 no . . .
H(44) C(24) H(45) 109.5 no . . .
C(20) C(25) H(46) 109.5 no . . .
C(20) C(25) H(47) 109.4 no . . .
C(20) C(25) H(48) 109.5 no . . .
H(46) C(25) H(47) 109.5 no . . .
H(46) C(25) H(48) 109.5 no . . .
H(47) C(25) H(48) 109.5 no . . .
C(21) C(26) H(49) 109.6 no . . .
C(21) C(26) H(50) 109.4 no . . .
C(21) C(26) H(51) 109.4 no . . .
H(49) C(26) H(50) 109.5 no . . .
H(49) C(26) H(51) 109.5 no . . .
H(50) C(26) H(51) 109.5 no . . .
C(27) C(28) H(52) 119.9 no . . .
C(29) C(28) H(52) 119.9 no . . .
C(28) C(29) H(53) 118.7 no . . .
C(30) C(29) H(53) 118.6 no . . .
C(29) C(30) H(54) 121.4 no . . .
C(31) C(30) H(54) 121.3 no . . .
C(30) C(31) H(55) 119.2 no . . .
C(32) C(31) H(55) 119.1 no . . .
C(27) C(32) H(56) 119.2 no . . .
C(31) C(32) H(56) 119.4 no . . .
C(33) C(34) H(57) 118.2 no . . .
C(35) C(34) H(57) 118.4 no . . .
C(34) C(35) H(58) 121.1 no . . .
C(36) C(35) H(58) 121.0 no . . .
C(35) C(36) H(59) 119.9 no . . .
C(37) C(36) H(59) 120.0 no . . .
C(36) C(37) H(60) 119.2 no . . .
C(38) C(37) H(60) 119.2 no . . .
C(33) C(38) H(61) 120.7 no . . .
C(37) C(38) H(61) 120.9 no . . .
C(39) C(40) H(62) 119.2 no . . .
C(41) C(40) H(62) 119.3 no . . .
C(40) C(41) H(63) 119.8 no . . .
C(42) C(41) H(63) 119.9 no . . .
C(41) C(42) H(64) 120.3 no . . .
C(43) C(42) H(64) 120.4 no . . .
C(42) C(43) H(65) 119.3 no . . .
C(44) C(43) H(65) 119.3 no . . .
C(39) C(44) H(66) 120.1 no . . .
C(43) C(44) H(66) 120.2 no . . .
O(1) C(63) H(72) 110.3 no . . .
O(1) C(63) H(73) 110.8 no . . .
C(64) C(63) H(72) 109.1 no . . .
C(64) C(63) H(73) 110.1 no . . .
H(72) C(63) H(73) 109.5 no . . .
C(63) C(64) H(74) 110.8 no . . .
C(63) C(64) H(75) 110.0 no . . .
C(65) C(64) H(74) 109.4 no . . .
C(65) C(64) H(75) 109.3 no . . .
H(74) C(64) H(75) 109.5 no . . .
C(64) C(65) H(76) 110.5 no . . .
C(64) C(65) H(77) 110.4 no . . .
C(66) C(65) H(76) 109.9 no . . .
C(66) C(65) H(77) 108.9 no . . .
H(76) C(65) H(77) 109.5 no . . .
O(1) C(66) H(78) 110.0 no . . .
O(1) C(66) H(79) 109.3 no . . .
C(65) C(66) H(78) 111.2 no . . .
C(65) C(66) H(79) 110.0 no . . .
H(78) C(66) H(79) 109.5 no . . .
O(2) C(81) H(80) 106.8 no . . .
O(2) C(81) H(81) 108.7 no . . .
C(82) C(81) H(80) 105.3 no . . .
C(82) C(81) H(81) 108.8 no . . .
H(80) C(81) H(81) 109.5 no . . .
C(81) C(82) H(82) 112.9 no . . .
C(81) C(82) H(83) 110.4 no . . .
C(82) C(82) H(82) 111.6 no 2_655 . .
C(82) C(82) H(83) 114.0 no 2_655 . .
H(82) C(82) H(83) 109.5 no . . .

loop_
_geom_bond_atom_site_label_1
_geom_bond_atom_site_label_2
_geom_bond_distance
_geom_bond_publ_flag
_geom_bond_site_symmetry_1
_geom_bond_site_symmetry_2
Pt(1) S(3) 2.3392(18) yes . .
Pt(1) S(4) 2.313(2) yes . .
Pt(1) P(1) 2.306(2) yes . .
Pt(1) P(2) 2.291(2) yes . .
Ir(1) Re(1) 2.8147(3) yes . .
Ir(1) S(1) 2.275(2) yes . .
Ir(1) S(2) 2.310(2) yes . .
Ir(1) C(17) 2.194(10) yes . .
Ir(1) C(18) 2.191(9) yes . .
Ir(1) C(19) 2.182(7) yes . .
Ir(1) C(20) 2.165(8) yes . .
Ir(1) C(21) 2.190(9) yes . .
Re(1) Re(2) 2.6437(5) yes . .
Re(1) S(1) 2.457(2) yes . .
Re(1) S(2) 2.4140(18) yes . .
Re(1) S(3) 2.420(2) yes . .
Re(1) S(4) 2.431(2) yes . .
Re(1) S(5) 2.302(2) yes . .
Re(1) S(6) 2.298(2) yes . .
Re(2) S(1) 2.401(2) yes . .
Re(2) S(2) 2.409(2) yes . .
Re(2) S(3) 2.400(2) yes . .
Re(2) S(4) 2.4395(18) yes . .
Re(2) S(7) 2.284(2) yes . .
Re(2) S(8) 2.285(2) yes . .
S(5) C(1) 1.763(11) yes . .
S(6) C(2) 1.758(9) yes . .
S(7) C(9) 1.781(10) yes . .
S(8) C(10) 1.753(12) yes . .
P(1) C(27) 1.811(11) yes . .
P(1) C(33) 1.831(8) yes . .
P(1) C(39) 1.822(8) yes . .
P(2) C(45) 1.839(10) yes . .
P(2) C(51) 1.821(10) yes . .
P(2) C(57) 1.818(11) yes . .
Si(1) C(1) 1.887(9) yes . .
Si(1) C(3) 1.867(13) yes . .
Si(1) C(4) 1.847(12) yes . .
Si(1) C(5) 1.89(2) yes . .
Si(2) C(2) 1.899(12) yes . .
Si(2) C(6) 1.866(13) yes . .
Si(2) C(7) 1.838(14) yes . .
Si(2) C(8) 1.856(14) yes . .
Si(3) C(9) 1.874(12) yes . .
Si(3) C(11) 1.881(12) yes . .
Si(3) C(12) 1.862(16) yes . .
Si(3) C(13) 1.857(13) yes . .
Si(4) C(10) 1.896(10) yes . .
Si(4) C(14) 1.892(12) yes . .
Si(4) C(15) 1.883(19) yes . .
Si(4) C(16) 1.911(18) yes . .
O(1) C(63) 1.39(5) yes . .
O(1) C(66) 1.39(5) yes . .
O(2) C(81) 1.28(7) yes . .
O(2) C(81) 1.28(7) yes . 2_655
C(1) C(2) 1.365(13) yes . .
C(9) C(10) 1.366(16) yes . .
C(17) C(18) 1.406(12) yes . .
C(17) C(21) 1.418(16) yes . .
C(17) C(22) 1.502(18) yes . .
C(18) C(19) 1.447(16) yes . .
C(18) C(23) 1.497(18) yes . .
C(19) C(20) 1.408(13) yes . .
C(19) C(24) 1.509(14) yes . .
C(20) C(21) 1.424(15) yes . .
C(20) C(25) 1.492(18) yes . .
C(21) C(26) 1.528(13) yes . .
C(27) C(28) 1.372(18) yes . .
C(27) C(32) 1.358(15) yes . .
C(28) C(29) 1.38(2) yes . .
C(29) C(30) 1.33(2) yes . .
C(30) C(31) 1.33(2) yes . .
C(31) C(32) 1.38(2) yes . .
C(33) C(34) 1.381(14) yes . .
C(33) C(38) 1.368(16) yes . .
C(34) C(35) 1.377(14) yes . .
C(35) C(36) 1.36(2) yes . .
C(36) C(37) 1.38(2) yes . .
C(37) C(38) 1.400(16) yes . .
C(39) C(40) 1.367(16) yes . .
C(39) C(44) 1.378(16) yes . .
C(40) C(41) 1.375(15) yes . .
C(41) C(42) 1.34(2) yes . .
C(42) C(43) 1.35(2) yes . .
C(43) C(44) 1.383(15) yes . .
C(45) C(46) 1.36(3) yes . .
C(45) C(50) 1.40(2) yes . .
C(45) C(76) 1.42(3) yes . .
C(45) C(80) 1.39(2) yes . .
C(46) C(47) 1.48(4) yes . .
C(47) C(48) 1.38(4) yes . .
C(48) C(49) 1.20(4) yes . .
C(49) C(50) 1.42(4) yes . .
C(51) C(52) 1.37(3) yes . .
C(51) C(56) 1.46(2) yes . .
C(51) C(67) 1.36(3) yes . .
C(51) C(73) 1.33(5) yes . .
C(52) C(53) 1.33(3) yes . .
C(53) C(54) 1.51(4) yes . .
C(54) C(55) 1.45(4) yes . .
C(54) C(74) 1.15(4) yes . .
C(54) C(75) 1.24(5) yes . .
C(55) C(56) 1.44(3) yes . .
C(57) C(58) 1.378(16) yes . .
C(57) C(62) 1.36(2) yes . .
C(57) C(68) 1.50(5) yes . .
C(57) C(72) 1.39(3) yes . .
C(58) C(59) 1.44(3) yes . .
C(59) C(60) 1.34(4) yes . .
C(60) C(61) 1.45(4) yes . .
C(61) C(62) 1.39(3) yes . .
C(63) C(64) 1.43(5) yes . .
C(64) C(65) 1.40(4) yes . .
C(65) C(66) 1.43(5) yes . .
C(67) C(75) 1.53(6) yes . .
C(68) C(69) 1.49(8) yes . .
C(69) C(70) 1.29(9) yes . .
C(70) C(71) 1.52(10) yes . .
C(71) C(72) 1.34(7) yes . .
C(73) C(74) 1.56(5) yes . .
C(76) C(77) 1.42(4) yes . .
C(77) C(78) 1.20(4) yes . .
C(78) C(79) 1.71(5) yes . .
C(79) C(80) 1.42(3) yes . .
C(81) C(82) 1.24(6) yes . .
C(82) C(82) 1.36(7) yes . 2_655
C(3) H(1) 0.950 no . .
C(3) H(2) 0.950 no . .
C(3) H(3) 0.950 no . .
C(4) H(4) 0.950 no . .
C(4) H(5) 0.950 no . .
C(4) H(6) 0.950 no . .
C(5) H(7) 0.950 no . .
C(5) H(8) 0.950 no . .
C(5) H(9) 0.950 no . .
C(6) H(10) 0.950 no . .
C(6) H(11) 0.950 no . .
C(6) H(12) 0.950 no . .
C(7) H(13) 0.950 no . .
C(7) H(14) 0.950 no . .
C(7) H(15) 0.950 no . .
C(8) H(16) 0.950 no . .
C(8) H(17) 0.950 no . .
C(8) H(18) 0.950 no . .
C(11) H(19) 0.950 no . .
C(11) H(20) 0.950 no . .
C(11) H(21) 0.950 no . .
C(12) H(22) 0.950 no . .
C(12) H(23) 0.950 no . .
C(12) H(24) 0.950 no . .
C(13) H(25) 0.950 no . .
C(13) H(26) 0.950 no . .
C(13) H(27) 0.950 no . .
C(14) H(28) 0.950 no . .
C(14) H(29) 0.950 no . .
C(14) H(30) 0.950 no . .
C(15) H(31) 0.950 no . .
C(15) H(32) 0.950 no . .
C(15) H(33) 0.950 no . .
C(16) H(34) 0.950 no . .
C(16) H(35) 0.950 no . .
C(16) H(36) 0.950 no . .
C(22) H(37) 0.950 no . .
C(22) H(38) 0.950 no . .
C(22) H(39) 0.950 no . .
C(23) H(40) 0.950 no . .
C(23) H(41) 0.950 no . .
C(23) H(42) 0.950 no . .
C(24) H(43) 0.950 no . .
C(24) H(44) 0.950 no . .
C(24) H(45) 0.950 no . .
C(25) H(46) 0.950 no . .
C(25) H(47) 0.950 no . .
C(25) H(48) 0.950 no . .
C(26) H(49) 0.950 no . .
C(26) H(50) 0.950 no . .
C(26) H(51) 0.950 no . .
C(28) H(52) 0.950 no . .
C(29) H(53) 0.950 no . .
C(30) H(54) 0.950 no . .
C(31) H(55) 0.950 no . .
C(32) H(56) 0.950 no . .
C(34) H(57) 0.950 no . .
C(35) H(58) 0.950 no . .
C(36) H(59) 0.950 no . .
C(37) H(60) 0.950 no . .
C(38) H(61) 0.950 no . .
C(40) H(62) 0.950 no . .
C(41) H(63) 0.950 no . .
C(42) H(64) 0.950 no . .
C(43) H(65) 0.950 no . .
C(44) H(66) 0.950 no . .
C(63) H(72) 0.950 no . .
C(63) H(73) 0.950 no . .
C(64) H(74) 0.950 no . .
C(64) H(75) 0.950 no . .
C(65) H(76) 0.950 no . .
C(65) H(77) 0.950 no . .
C(66) H(78) 0.950 no . .
C(66) H(79) 0.950 no . .
C(81) H(80) 0.950 no . .
C(81) H(81) 0.950 no . .
C(82) H(82) 0.950 no . .
C(82) H(83) 0.950 no . .

loop_
_geom_contact_atom_site_label_1
_geom_contact_atom_site_label_2
_geom_contact_distance
_geom_contact_publ_flag
_geom_contact_site_symmetry_1
_geom_contact_site_symmetry_2
Pt(1) Re(1) 3.4361(3) ? . .
Pt(1) Re(2) 3.6166(3) ? . .
Ir(1) Re(2) 3.6864(4) ? . .
